data_4032896
loop_
_publ_author_name
'Shao, Pan-Lin'
'Li, Zi-Rui'
'Wang, Zhi-Peng'
'Zhou, Ming-Hui'
'Wu, Qi'
'Hu, Ping'
'He, Yun'

_publ_section_title
;
 [3 + 2] Cycloaddition of Azaoxyallyl Cations with Cyclic Ketones: Access
 to Spiro-4-oxazolidinones.
;
_journal_issue 19
_journal_name_full 'The Journal of organic chemistry'
_journal_page_first 10680
_journal_page_last 10686
_journal_paper_doi 10.1021/acs.joc.7b01728
_journal_volume 82
_journal_year 2017
_chemical_formula_moiety 'C26 H23 N O4'
_chemical_formula_sum 'C26 H23 N O4'
_chemical_formula_weight 413.45
_chemical_name_systematic
;
 ? 
;
_space_group_crystal_system triclinic
_space_group_IT_number 2
_space_group_name_Hall '-P 1'
_space_group_name_H-M_alt 'P -1'
_symmetry_space_group_name_Hall '-P 1'
_symmetry_space_group_name_H-M 'P -1'
_atom_sites_solution_hydrogens geom
_atom_sites_solution_primary direct
_audit_creation_date 2016-12-13
_audit_creation_method
;
Olex2 1.2
(compiled 2016.11.30 svn.r3356 for OlexSys, GUI svn.r5269)
;
_cell_angle_alpha 115.323(7)
_cell_angle_beta 99.995(6)
_cell_angle_gamma 110.986(7)
_cell_formula_units_Z 2
_cell_length_a 11.0525(8)
_cell_length_b 11.1109(8)
_cell_length_c 11.4881(8)
_cell_measurement_reflns_used 3245
_cell_measurement_temperature 295(2)
_cell_measurement_theta_max 28.7770
_cell_measurement_theta_min 3.3710
_cell_volume 1097.8(2)
_computing_cell_refinement
;
CrysAlisPro, Agilent Technologies,
Version 1.171.37.35 (release 13-08-2014 CrysAlis171 .NET)
(compiled Aug 13 2014,18:06:01)
;
_computing_data_collection
;
CrysAlisPro, Agilent Technologies,
Version 1.171.37.35 (release 13-08-2014 CrysAlis171 .NET)
(compiled Aug 13 2014,18:06:01)
;
_computing_data_reduction
;
CrysAlisPro, Agilent Technologies,
Version 1.171.37.35 (release 13-08-2014 CrysAlis171 .NET)
(compiled Aug 13 2014,18:06:01)
;
_computing_molecular_graphics 'Olex2 (Dolomanov et al., 2009)'
_computing_publication_material 'Olex2 (Dolomanov et al., 2009)'
_computing_structure_refinement 'ShelXL (Sheldrick, 2015)'
_computing_structure_solution 'ShelXS (Sheldrick, 2008)'
_diffrn_ambient_environment air
_diffrn_ambient_temperature 295(2)
_diffrn_detector 'CCD plate'
_diffrn_detector_area_resol_mean 16.0874
_diffrn_detector_type Eos
_diffrn_measured_fraction_theta_full 0.9984
_diffrn_measured_fraction_theta_max 0.8394
_diffrn_measurement_details
;
#__ type_ start__ end____ width___ exp.time_
  1 omega  -25.00   15.00   1.0000    6.0000
omega____ theta____ kappa____ phi______ frames
    -      -14.8106  -99.0000  -60.0000 40

#__ type_ start__ end____ width___ exp.time_
  2 omega  -84.00  -49.00   1.0000    6.0000
omega____ theta____ kappa____ phi______ frames
    -      -14.8106 -178.0000 -180.0000 35

#__ type_ start__ end____ width___ exp.time_
  3 omega  -18.00    8.00   1.0000    6.0000
omega____ theta____ kappa____ phi______ frames
    -      -14.8106  -99.0000 -150.0000 26

#__ type_ start__ end____ width___ exp.time_
  4 omega  -22.00   19.00   1.0000    6.0000
omega____ theta____ kappa____ phi______ frames
    -      -14.8106  -99.0000   30.0000 41

#__ type_ start__ end____ width___ exp.time_
  5 omega  -46.00   16.00   1.0000    6.0000
omega____ theta____ kappa____ phi______ frames
    -       16.6856  -57.0000    0.0000 62

#__ type_ start__ end____ width___ exp.time_
  6 omega   -1.00   86.00   1.0000    6.0000
omega____ theta____ kappa____ phi______ frames
    -       16.6856   38.0000 -150.0000 87

#__ type_ start__ end____ width___ exp.time_
  7 omega  -55.00   38.00   1.0000    6.0000
omega____ theta____ kappa____ phi______ frames
    -       16.6856  -19.0000   30.0000 93
;
_diffrn_measurement_device 'four-circle diffractometer'
_diffrn_measurement_device_type 'Xcalibur, Eos'
_diffrn_measurement_method '\w scans'
_diffrn_orient_matrix_UB_11 -0.0348255000
_diffrn_orient_matrix_UB_12 -0.0547045000
_diffrn_orient_matrix_UB_13 -0.0728203000
_diffrn_orient_matrix_UB_21 -0.0533899000
_diffrn_orient_matrix_UB_22 0.0211267000
_diffrn_orient_matrix_UB_23 -0.0022760000
_diffrn_orient_matrix_UB_31 0.0386553000
_diffrn_orient_matrix_UB_32 0.0555783000
_diffrn_orient_matrix_UB_33 -0.0134322000
_diffrn_radiation_monochromator graphite
_diffrn_radiation_probe x-ray
_diffrn_radiation_type 'Mo K\a'
_diffrn_radiation_wavelength 0.71073
_diffrn_reflns_av_R_equivalents 0.0194
_diffrn_reflns_av_unetI/netI 0.0376
_diffrn_reflns_Laue_measured_fraction_full 0.998
_diffrn_reflns_Laue_measured_fraction_max 0.998
_diffrn_reflns_limit_h_max 13
_diffrn_reflns_limit_h_min -13
_diffrn_reflns_limit_k_max 13
_diffrn_reflns_limit_k_min -13
_diffrn_reflns_limit_l_max 14
_diffrn_reflns_limit_l_min -14
_diffrn_reflns_number 9145
_diffrn_reflns_point_group_measured_fraction_full 0.998
_diffrn_reflns_point_group_measured_fraction_max 0.998
_diffrn_reflns_theta_full 25.242
_diffrn_reflns_theta_max 26.372
_diffrn_reflns_theta_min 3.246
_diffrn_source 'Enhance (Mo) X-ray Source'
_exptl_absorpt_coefficient_mu 0.084
_exptl_absorpt_correction_T_max 1.00000
_exptl_absorpt_correction_T_min 0.96798
_exptl_absorpt_correction_type multi-scan
_exptl_absorpt_process_details
;
CrysAlisPro, Agilent Technologies,
Version 1.171.37.35 (release 13-08-2014 CrysAlis171 .NET)
(compiled Aug 13 2014,18:06:01)
Empirical absorption correction using spherical harmonics,
 implemented in SCALE3 ABSPACK scaling algorithm.
;
_exptl_crystal_density_diffrn 1.251
_exptl_crystal_density_method 'not measured'
_exptl_crystal_description
;
;
_exptl_crystal_F_000 436
_exptl_crystal_size_max 0.35
_exptl_crystal_size_mid 0.25
_exptl_crystal_size_min 0.25
_refine_diff_density_max 0.199
_refine_diff_density_min -0.188
_refine_diff_density_rms 0.032
_refine_ls_extinction_method none
_refine_ls_goodness_of_fit_ref 1.042
_refine_ls_hydrogen_treatment constr
_refine_ls_matrix_type full
_refine_ls_number_parameters 282
_refine_ls_number_reflns 4480
_refine_ls_number_restraints 0
_refine_ls_restrained_S_all 1.042
_refine_ls_R_factor_all 0.0717
_refine_ls_R_factor_gt 0.0452
_refine_ls_shift/su_max 0.000
_refine_ls_shift/su_mean 0.000
_refine_ls_structure_factor_coef Fsqd
_refine_ls_weighting_details 'w=1/[\s^2^(Fo^2^)+(0.0452P)^2^+0.1158P] where P=(Fo^2^+2Fc^2^)/3'
_refine_ls_weighting_scheme calc
_refine_ls_wR_factor_gt 0.0998
_refine_ls_wR_factor_ref 0.1154
_reflns_Friedel_coverage 0.000
_reflns_number_gt 3121
_reflns_number_total 4480
_reflns_threshold_expression 'I > 2\s(I)'
_cod_data_source_file jo7b01728_si_002.cif
_cod_data_source_block 161213_s1_wz_compound_6a
_cod_depositor_comments 'Adding full bibliography for 4032895--4032898.cif.'
_cod_original_cell_volume 1097.77(15)
_cod_database_code 4032896
_chemical_oxdiff_formula c12h12n2o3
_shelx_space_group_comment
;
The symmetry employed for this shelxl refinement is uniquely defined
by the following loop, which should always be used as a source of
symmetry information in preference to the above space-group names.
They are only intended as comments.
;
_shelx_estimated_absorpt_t_max 0.979
_shelx_estimated_absorpt_t_min 0.971
_reflns_odcompleteness_completeness 99.84
_reflns_odcompleteness_iscentric 1
_reflns_odcompleteness_theta 26.32
_olex2_refinement_description
;
1. Fixed Uiso
 At 1.2 times of:
  All C(H) groups, All C(H,H) groups
 At 1.5 times of:
  All C(H,H,H) groups
2.a Secondary CH2 refined with riding coordinates:
 C20(H20A,H20B)
2.b Aromatic/amide H refined with riding coordinates:
 C6(H6), C7(H7), C8(H8), C9(H9), C13(H13), C15(H15), C16(H16), C17(H17),
 C18(H18), C19(H19), C22(H22), C23(H23), C24(H24), C25(H25), C26(H26)
2.c Idealised Me refined as rotating group:
 C11(H11A,H11B,H11C), C12(H12A,H12B,H12C)
;
_shelx_shelxl_version_number 2014/7
_olex2_submission_special_instructions 'No special instructions were received'

loop_
_space_group_symop_operation_xyz
'x, y, z'
'-x, -y, -z'

loop_
_atom_site_label
_atom_site_type_symbol
_atom_site_fract_x
_atom_site_fract_y
_atom_site_fract_z
_atom_site_U_iso_or_equiv
_atom_site_adp_type
_atom_site_occupancy
_atom_site_site_symmetry_order
_atom_site_calc_flag
_atom_site_refinement_flags_posn
O1 O 0.46677(11) 0.68561(13) 0.51533(11) 0.0472(3) Uani 1 1 d .
O2 O 0.41289(13) 0.81009(16) 0.28544(14) 0.0654(4) Uani 1 1 d .
O3 O 0.20337(12) 0.61418(13) 0.63171(11) 0.0489(3) Uani 1 1 d .
O4 O 0.17469(11) 0.69934(13) 0.34737(10) 0.0441(3) Uani 1 1 d .
N1 N 0.29921(13) 0.69797(16) 0.38874(13) 0.0413(3) Uani 1 1 d .
C1 C 0.32258(16) 0.64714(19) 0.48381(16) 0.0384(4) Uani 1 1 d .
C2 C 0.52484(17) 0.7439(2) 0.43479(17) 0.0452(4) Uani 1 1 d .
C3 C 0.40945(17) 0.75801(19) 0.35987(17) 0.0436(4) Uani 1 1 d .
C4 C 0.29576(16) 0.7246(2) 0.61557(16) 0.0390(4) Uani 1 1 d .
C5 C 0.16345(17) 0.4731(2) 0.51805(17) 0.0442(4) Uani 1 1 d .
C6 C 0.07064(18) 0.3364(2) 0.4970(2) 0.0556(5) Uani 1 1 d .
H6 H 0.0291 0.3325 0.5600 0.067 Uiso 1 1 calc R
C7 C 0.0424(2) 0.2060(2) 0.3782(2) 0.0623(5) Uani 1 1 d .
H7 H -0.0196 0.1116 0.3605 0.075 Uiso 1 1 calc R
C8 C 0.1045(2) 0.2123(2) 0.2844(2) 0.0631(5) Uani 1 1 d .
H8 H 0.0833 0.1225 0.2047 0.076 Uiso 1 1 calc R
C9 C 0.19743(19) 0.3505(2) 0.30820(19) 0.0539(5) Uani 1 1 d .
H9 H 0.2395 0.3548 0.2456 0.065 Uiso 1 1 calc R
C10 C 0.22686(16) 0.48242(19) 0.42698(17) 0.0420(4) Uani 1 1 d .
C11 C 0.65496(18) 0.8977(2) 0.5347(2) 0.0687(6) Uani 1 1 d .
H11A H 0.6318 0.9637 0.6023 0.103 Uiso 1 1 calc GR
H11B H 0.6895 0.9417 0.4835 0.103 Uiso 1 1 calc GR
H11C H 0.7260 0.8852 0.5817 0.103 Uiso 1 1 calc GR
C12 C 0.5570(2) 0.6303(3) 0.3319(2) 0.0691(6) Uani 1 1 d .
H12A H 0.6231 0.6150 0.3820 0.104 Uiso 1 1 calc GR
H12B H 0.5962 0.6689 0.2791 0.104 Uiso 1 1 calc GR
H12C H 0.4718 0.5351 0.2697 0.104 Uiso 1 1 calc GR
C13 C 0.35496(17) 0.8724(2) 0.70599(16) 0.0424(4) Uani 1 1 d .
H13 H 0.4107 0.9335 0.6802 0.051 Uiso 1 1 calc R
C14 C 0.34646(17) 0.9555(2) 0.84103(17) 0.0418(4) Uani 1 1 d .
C15 C 0.44739(18) 1.1076(2) 0.93381(17) 0.0491(4) Uani 1 1 d .
H15 H 0.5132 1.1556 0.9060 0.059 Uiso 1 1 calc R
C16 C 0.4517(2) 1.1888(2) 1.06657(18) 0.0561(5) Uani 1 1 d .
H16 H 0.5214 1.2898 1.1277 0.067 Uiso 1 1 calc R
C17 C 0.3538(2) 1.1212(3) 1.1085(2) 0.0615(5) Uani 1 1 d .
H17 H 0.3571 1.1755 1.1981 0.074 Uiso 1 1 calc R
C18 C 0.2509(2) 0.9727(3) 1.0172(2) 0.0652(6) Uani 1 1 d .
H18 H 0.1832 0.9273 1.0449 0.078 Uiso 1 1 calc R
C19 C 0.24594(19) 0.8889(2) 0.88404(19) 0.0545(5) Uani 1 1 d .
H19 H 0.1755 0.7881 0.8235 0.065 Uiso 1 1 calc R
C20 C 0.08159(19) 0.5702(2) 0.20559(18) 0.0606(5) Uani 1 1 d .
H20A H 0.0404 0.4769 0.2053 0.073 Uiso 1 1 calc R
H20B H 0.1335 0.5591 0.1453 0.073 Uiso 1 1 calc R
C21 C -0.03080(17) 0.6023(2) 0.15562(16) 0.0445(4) Uani 1 1 d .
C22 C 0.0028(2) 0.7318(2) 0.1526(2) 0.0670(6) Uani 1 1 d .
H22 H 0.0966 0.8021 0.1838 0.080 Uiso 1 1 calc R
C23 C -0.1011(3) 0.7584(3) 0.1037(2) 0.0844(7) Uani 1 1 d .
H23 H -0.0772 0.8469 0.1023 0.101 Uiso 1 1 calc R
C24 C -0.2393(2) 0.6560(3) 0.0570(2) 0.0741(6) Uani 1 1 d .
H24 H -0.3093 0.6746 0.0242 0.089 Uiso 1 1 calc R
C25 C -0.2738(2) 0.5271(3) 0.0587(2) 0.0674(6) Uani 1 1 d .
H25 H -0.3678 0.4564 0.0258 0.081 Uiso 1 1 calc R
C26 C -0.17044(19) 0.5004(2) 0.10881(19) 0.0567(5) Uani 1 1 d .
H26 H -0.1951 0.4124 0.1111 0.068 Uiso 1 1 calc R

loop_
_atom_site_aniso_label
_atom_site_aniso_U_11
_atom_site_aniso_U_22
_atom_site_aniso_U_33
_atom_site_aniso_U_23
_atom_site_aniso_U_13
_atom_site_aniso_U_12
O1 0.0402(6) 0.0651(8) 0.0459(7) 0.0331(7) 0.0185(5) 0.0295(6)
O2 0.0756(9) 0.0826(10) 0.0711(9) 0.0573(9) 0.0430(8) 0.0431(8)
O3 0.0578(7) 0.0490(8) 0.0429(7) 0.0245(6) 0.0280(6) 0.0247(6)
O4 0.0422(6) 0.0579(8) 0.0324(6) 0.0208(6) 0.0129(5) 0.0293(6)
N1 0.0383(7) 0.0592(9) 0.0381(7) 0.0303(7) 0.0176(6) 0.0281(7)
C1 0.0385(8) 0.0479(10) 0.0342(8) 0.0230(8) 0.0156(7) 0.0242(8)
C2 0.0419(9) 0.0503(11) 0.0453(10) 0.0237(9) 0.0232(8) 0.0236(8)
C3 0.0497(10) 0.0462(11) 0.0396(9) 0.0225(9) 0.0242(8) 0.0251(8)
C4 0.0411(8) 0.0488(11) 0.0356(9) 0.0259(8) 0.0179(7) 0.0244(8)
C5 0.0447(9) 0.0474(11) 0.0410(9) 0.0225(9) 0.0179(8) 0.0238(8)
C6 0.0528(10) 0.0583(13) 0.0596(12) 0.0338(11) 0.0283(9) 0.0247(10)
C7 0.0547(11) 0.0501(13) 0.0734(14) 0.0317(12) 0.0255(10) 0.0183(10)
C8 0.0625(12) 0.0443(12) 0.0623(13) 0.0157(10) 0.0241(10) 0.0224(10)
C9 0.0570(11) 0.0525(12) 0.0488(11) 0.0222(10) 0.0258(9) 0.0269(10)
C10 0.0418(9) 0.0478(11) 0.0391(9) 0.0229(8) 0.0171(7) 0.0240(8)
C11 0.0465(11) 0.0643(14) 0.0769(14) 0.0309(12) 0.0190(10) 0.0200(10)
C12 0.0718(13) 0.0847(16) 0.0652(13) 0.0346(13) 0.0405(11) 0.0517(12)
C13 0.0493(9) 0.0506(11) 0.0380(9) 0.0269(9) 0.0217(8) 0.0280(8)
C14 0.0518(9) 0.0523(11) 0.0379(9) 0.0275(9) 0.0219(8) 0.0346(9)
C15 0.0608(11) 0.0505(12) 0.0438(10) 0.0257(9) 0.0244(9) 0.0317(9)
C16 0.0710(12) 0.0572(12) 0.0416(10) 0.0206(10) 0.0217(9) 0.0398(10)
C17 0.0850(14) 0.0811(16) 0.0419(10) 0.0314(12) 0.0337(11) 0.0601(13)
C18 0.0782(14) 0.0826(16) 0.0612(13) 0.0425(13) 0.0485(12) 0.0490(13)
C19 0.0609(11) 0.0600(12) 0.0526(11) 0.0299(10) 0.0320(9) 0.0344(10)
C20 0.0612(11) 0.0647(13) 0.0374(10) 0.0138(10) 0.0060(9) 0.0355(10)
C21 0.0489(10) 0.0503(11) 0.0306(8) 0.0186(8) 0.0119(7) 0.0257(9)
C22 0.0552(11) 0.0548(13) 0.0634(13) 0.0321(11) 0.0015(10) 0.0095(10)
C23 0.0977(18) 0.0509(14) 0.0793(16) 0.0350(13) -0.0025(14) 0.0286(13)
C24 0.0734(15) 0.0804(17) 0.0666(14) 0.0324(13) 0.0103(11) 0.0516(13)
C25 0.0462(11) 0.0843(17) 0.0722(14) 0.0442(13) 0.0215(10) 0.0296(11)
C26 0.0577(11) 0.0561(12) 0.0579(12) 0.0358(11) 0.0183(9) 0.0242(10)

loop_
_atom_type_symbol
_atom_type_description
_atom_type_scat_dispersion_real
_atom_type_scat_dispersion_imag
_atom_type_scat_source
C C 0.0033 0.0016 'International Tables Vol C Tables 4.2.6.8 and 6.1.1.4'
H H 0.0000 0.0000 'International Tables Vol C Tables 4.2.6.8 and 6.1.1.4'
N N 0.0061 0.0033 'International Tables Vol C Tables 4.2.6.8 and 6.1.1.4'
O O 0.0106 0.0060 'International Tables Vol C Tables 4.2.6.8 and 6.1.1.4'

loop_
_geom_angle_atom_site_label_1
_geom_angle_atom_site_label_2
_geom_angle_atom_site_label_3
_geom_angle
C1 O1 C2 112.17(11)
C5 O3 C4 107.70(12)
N1 O4 C20 110.63(12)
O4 N1 C1 119.91(11)
C3 N1 O4 123.76(13)
C3 N1 C1 115.85(13)
O1 C1 N1 101.63(11)
O1 C1 C4 111.85(12)
O1 C1 C10 113.39(13)
N1 C1 C4 113.95(13)
N1 C1 C10 115.26(13)
C10 C1 C4 101.26(12)
O1 C2 C3 104.04(12)
O1 C2 C11 108.62(14)
O1 C2 C12 109.25(15)
C3 C2 C11 111.43(16)
C3 C2 C12 111.12(15)
C11 C2 C12 112.02(15)
O2 C3 N1 126.25(16)
O2 C3 C2 127.85(14)
N1 C3 C2 105.88(13)
O3 C4 C1 109.61(14)
C13 C4 O3 123.84(14)
C13 C4 C1 126.46(14)
C6 C5 O3 124.21(15)
C10 C5 O3 112.88(14)
C10 C5 C6 122.91(17)
C5 C6 H6 121.6
C7 C6 C5 116.78(17)
C7 C6 H6 121.6
C6 C7 H7 119.3
C6 C7 C8 121.44(17)
C8 C7 H7 119.3
C7 C8 H8 119.7
C9 C8 C7 120.58(19)
C9 C8 H8 119.7
C8 C9 H9 120.7
C8 C9 C10 118.68(16)
C10 C9 H9 120.7
C5 C10 C1 108.45(14)
C5 C10 C9 119.60(16)
C9 C10 C1 131.95(14)
C2 C11 H11A 109.5
C2 C11 H11B 109.5
C2 C11 H11C 109.5
H11A C11 H11B 109.5
H11A C11 H11C 109.5
H11B C11 H11C 109.5
C2 C12 H12A 109.5
C2 C12 H12B 109.5
C2 C12 H12C 109.5
H12A C12 H12B 109.5
H12A C12 H12C 109.5
H12B C12 H12C 109.5
C4 C13 H13 115.0
C4 C13 C14 130.04(15)
C14 C13 H13 115.0
C15 C14 C13 118.43(15)
C15 C14 C19 117.87(16)
C19 C14 C13 123.65(17)
C14 C15 H15 119.4
C16 C15 C14 121.23(17)
C16 C15 H15 119.4
C15 C16 H16 119.9
C17 C16 C15 120.29(19)
C17 C16 H16 119.9
C16 C17 H17 120.3
C18 C17 C16 119.37(17)
C18 C17 H17 120.3
C17 C18 H18 119.4
C17 C18 C19 121.12(18)
C19 C18 H18 119.4
C14 C19 H19 120.0
C18 C19 C14 120.06(19)
C18 C19 H19 120.0
O4 C20 H20A 110.3
O4 C20 H20B 110.3
O4 C20 C21 106.93(15)
H20A C20 H20B 108.6
C21 C20 H20A 110.3
C21 C20 H20B 110.3
C22 C21 C20 120.88(17)
C22 C21 C26 118.48(17)
C26 C21 C20 120.62(17)
C21 C22 H22 119.8
C21 C22 C23 120.40(18)
C23 C22 H22 119.8
C22 C23 H23 119.8
C24 C23 C22 120.5(2)
C24 C23 H23 119.8
C23 C24 H24 120.2
C25 C24 C23 119.6(2)
C25 C24 H24 120.2
C24 C25 H25 119.9
C24 C25 C26 120.20(19)
C26 C25 H25 119.9
C21 C26 H26 119.6
C25 C26 C21 120.78(18)
C25 C26 H26 119.6

loop_
_geom_bond_atom_site_label_1
_geom_bond_atom_site_label_2
_geom_bond_distance
O1 C1 1.4258(17)
O1 C2 1.4521(18)
O2 C3 1.2190(19)
O3 C4 1.3945(18)
O3 C5 1.382(2)
O4 N1 1.3836(15)
O4 C20 1.460(2)
N1 C1 1.4535(19)
N1 C3 1.3368(19)
C1 C4 1.531(2)
C1 C10 1.499(2)
C2 C3 1.506(2)
C2 C11 1.515(2)
C2 C12 1.519(2)
C4 C13 1.319(2)
C5 C6 1.378(2)
C5 C10 1.376(2)
C6 H6 0.9300
C6 C7 1.378(3)
C7 H7 0.9300
C7 C8 1.387(3)
C8 H8 0.9300
C8 C9 1.379(3)
C9 H9 0.9300
C9 C10 1.382(2)
C11 H11A 0.9600
C11 H11B 0.9600
C11 H11C 0.9600
C12 H12A 0.9600
C12 H12B 0.9600
C12 H12C 0.9600
C13 H13 0.9300
C13 C14 1.468(2)
C14 C15 1.390(2)
C14 C19 1.393(2)
C15 H15 0.9300
C15 C16 1.382(2)
C16 H16 0.9300
C16 C17 1.370(3)
C17 H17 0.9300
C17 C18 1.370(3)
C18 H18 0.9300
C18 C19 1.388(3)
C19 H19 0.9300
C20 H20A 0.9700
C20 H20B 0.9700
C20 C21 1.498(2)
C21 C22 1.369(3)
C21 C26 1.376(2)
C22 H22 0.9300
C22 C23 1.372(3)
C23 H23 0.9300
C23 C24 1.365(3)
C24 H24 0.9300
C24 C25 1.354(3)
C25 H25 0.9300
C25 C26 1.372(3)
C26 H26 0.9300

loop_
_geom_torsion_atom_site_label_1
_geom_torsion_atom_site_label_2
_geom_torsion_atom_site_label_3
_geom_torsion_atom_site_label_4
_geom_torsion
O1 C1 C4 O3 -117.81(14)
O1 C1 C4 C13 58.8(2)
O1 C1 C10 C5 117.56(15)
O1 C1 C10 C9 -61.4(2)
O1 C2 C3 O2 175.76(17)
O1 C2 C3 N1 -5.65(17)
O3 C4 C13 C14 3.1(3)
O3 C5 C6 C7 -179.85(16)
O3 C5 C10 C1 0.83(19)
O3 C5 C10 C9 179.91(15)
O4 N1 C1 O1 -171.38(12)
O4 N1 C1 C4 -50.90(18)
O4 N1 C1 C10 65.57(18)
O4 N1 C3 O2 -6.3(3)
O4 N1 C3 C2 175.07(13)
O4 C20 C21 C22 57.3(2)
O4 C20 C21 C26 -124.18(17)
N1 O4 C20 C21 -165.20(13)
N1 C1 C4 O3 127.62(13)
N1 C1 C4 C13 -55.7(2)
N1 C1 C10 C5 -125.88(14)
N1 C1 C10 C9 55.2(2)
C1 O1 C2 C3 6.67(17)
C1 O1 C2 C11 125.47(15)
C1 O1 C2 C12 -112.06(16)
C1 N1 C3 O2 -178.36(16)
C1 N1 C3 C2 3.02(19)
C1 C4 C13 C14 -173.13(15)
C2 O1 C1 N1 -4.89(16)
C2 O1 C1 C4 -126.83(14)
C2 O1 C1 C10 119.43(14)
C3 N1 C1 O1 1.00(18)
C3 N1 C1 C4 121.47(15)
C3 N1 C1 C10 -122.06(15)
C4 O3 C5 C6 -178.97(16)
C4 O3 C5 C10 1.35(19)
C4 C1 C10 C5 -2.41(17)
C4 C1 C10 C9 178.68(18)
C4 C13 C14 C15 162.49(17)
C4 C13 C14 C19 -14.9(3)
C5 O3 C4 C1 -2.93(17)
C5 O3 C4 C13 -179.69(15)
C5 C6 C7 C8 -0.1(3)
C6 C5 C10 C1 -178.85(16)
C6 C5 C10 C9 0.2(3)
C6 C7 C8 C9 0.3(3)
C7 C8 C9 C10 -0.3(3)
C8 C9 C10 C1 178.86(17)
C8 C9 C10 C5 0.0(3)
C10 C1 C4 O3 3.25(16)
C10 C1 C4 C13 179.90(16)
C10 C5 C6 C7 -0.2(3)
C11 C2 C3 O2 58.9(2)
C11 C2 C3 N1 -122.51(16)
C12 C2 C3 O2 -66.8(2)
C12 C2 C3 N1 111.79(16)
C13 C14 C15 C16 -174.96(16)
C13 C14 C19 C18 175.64(17)
C14 C15 C16 C17 -1.5(3)
C15 C14 C19 C18 -1.8(3)
C15 C16 C17 C18 -0.5(3)
C16 C17 C18 C19 1.3(3)
C17 C18 C19 C14 -0.2(3)
C19 C14 C15 C16 2.6(3)
C20 O4 N1 C1 -103.17(16)
C20 O4 N1 C3 85.09(19)
C20 C21 C22 C23 178.53(19)
C20 C21 C26 C25 -177.86(18)
C21 C22 C23 C24 -0.2(4)
C22 C21 C26 C25 0.7(3)
C22 C23 C24 C25 -0.2(4)
C23 C24 C25 C26 0.9(4)
C24 C25 C26 C21 -1.1(3)
C26 C21 C22 C23 0.0(3)
